data_7008022
loop_
_publ_author_name
'Jin, Yongri'
'Yoon, Il'
'Seo, Joobeom'
'Lee, Ji-Eun'
'Moon, Seok-Tae'
'Kim, Jineun'
'Han, Sang Woo'
'Park, Ki-Min'
'Lindoy, Leonard F.'
'Lee, Shim Sung'

_publ_section_title
;
 Cadmium(II) and mercury(II) complexes of an NO2S2-donor macrocycle and
 its ditopic xylyl-bridged analogue.
;
_journal_issue 4
_journal_name_full 'Dalton transactions (Cambridge, England : 2003)'
_journal_page_first 788
_journal_page_last 796
_journal_paper_doi 10.1039/b415794j
_journal_year 2005
_chemical_formula_sum 'C48 H56 Hg2 I4 N2 O4 S4'
_chemical_formula_weight 1761.97
_chemical_name_systematic
;
?
;
_space_group_IT_number 2
_symmetry_cell_setting triclinic
_symmetry_space_group_name_Hall '-P 1'
_symmetry_space_group_name_H-M 'P -1'
_atom_sites_solution_hydrogens geom
_atom_sites_solution_primary direct
_atom_sites_solution_secondary difmap
_audit_creation_method SHELXTL
_cell_angle_alpha 84.890(3)
_cell_angle_beta 84.242(3)
_cell_angle_gamma 71.036(3)
_cell_formula_units_Z 1
_cell_length_a 8.9754(15)
_cell_length_b 9.6153(16)
_cell_length_c 16.013(3)
_cell_measurement_reflns_used 5864
_cell_measurement_temperature 173(2)
_cell_measurement_theta_max 28.31
_cell_measurement_theta_min 1.28
_cell_volume 1298.0(4)
_computing_cell_refinement 'Bruker SMART'
_computing_data_collection 'Bruker SMART'
_computing_data_reduction 'Bruker SAINT'
_computing_molecular_graphics 'Bruker SHELXTL'
_computing_publication_material 'Bruker SHELXTL'
_computing_structure_refinement 'Bruker SHELXTL'
_computing_structure_solution 'Bruker SHELXTL'
_diffrn_ambient_temperature 173(2)
_diffrn_measured_fraction_theta_full 0.907
_diffrn_measured_fraction_theta_max 0.907
_diffrn_measurement_device_type 'CCD area detector'
_diffrn_measurement_method 'phi and omega scans'
_diffrn_radiation_monochromator graphite
_diffrn_radiation_source 'fine-focus sealed tube'
_diffrn_radiation_type MoK\a
_diffrn_radiation_wavelength 0.71073
_diffrn_reflns_av_R_equivalents 0.0352
_diffrn_reflns_av_sigmaI/netI 0.0614
_diffrn_reflns_limit_h_max 5
_diffrn_reflns_limit_h_min -11
_diffrn_reflns_limit_k_max 12
_diffrn_reflns_limit_k_min -12
_diffrn_reflns_limit_l_max 21
_diffrn_reflns_limit_l_min -21
_diffrn_reflns_number 8488
_diffrn_reflns_theta_full 28.31
_diffrn_reflns_theta_max 28.31
_diffrn_reflns_theta_min 1.28
_exptl_absorpt_coefficient_mu 8.490
_exptl_absorpt_correction_T_max 0.544783
_exptl_absorpt_correction_T_min 0.354465
_exptl_absorpt_correction_type 'Empirical (Bruker SADABS)'
_exptl_crystal_colour colorless
_exptl_crystal_density_diffrn 2.254
_exptl_crystal_density_meas 0
_exptl_crystal_density_method 'not measured'
_exptl_crystal_description block
_exptl_crystal_F_000 826
_exptl_crystal_size_max 0.15
_exptl_crystal_size_mid 0.15
_exptl_crystal_size_min 0.10
_refine_diff_density_max 1.870
_refine_diff_density_min -1.886
_refine_diff_density_rms 0.347
_refine_ls_extinction_method none
_refine_ls_goodness_of_fit_ref 1.023
_refine_ls_hydrogen_treatment constr
_refine_ls_matrix_type full
_refine_ls_number_parameters 289
_refine_ls_number_reflns 5864
_refine_ls_number_restraints 0
_refine_ls_restrained_S_all 1.023
_refine_ls_R_factor_all 0.0588
_refine_ls_R_factor_gt 0.0368
_refine_ls_shift/su_max 0.001
_refine_ls_shift/su_mean 0.000
_refine_ls_structure_factor_coef Fsqd
_refine_ls_weighting_details 'calc w=1/[\s^2^(Fo^2^)+(0.0536P)^2^+0.0000P] where P=(Fo^2^+2Fc^2^)/3'
_refine_ls_weighting_scheme calc
_refine_ls_wR_factor_gt 0.0807
_refine_ls_wR_factor_ref 0.1029
_reflns_number_gt 4495
_reflns_number_total 5864
_reflns_threshold_expression >2sigma(I)
_cod_data_source_file b415794j.txt
_cod_data_source_block complex11
_cod_depositor_comments
;
The following automatic conversions were performed:
'_symmetry_cell_setting' value 'Triclinic' changed to 'triclinic'
according to '/home/saulius/struct/CIF-dictionaries/cif_core.dic'
dictionary named 'cif_core.dic' version 2.4.1 from 2010-06-29.

Automatic conversion script
Id: cif_fix_enum 1527 2010-12-29 10:47:43Z saulius 
;
_cod_original_sg_symbol_H-M P-1
_cod_database_code 7008022

loop_
_symmetry_equiv_pos_as_xyz
'x, y, z'
'-x, -y, -z'

loop_
_atom_site_label
_atom_site_type_symbol
_atom_site_fract_x
_atom_site_fract_y
_atom_site_fract_z
_atom_site_U_iso_or_equiv
_atom_site_adp_type
_atom_site_occupancy
_atom_site_symmetry_multiplicity
_atom_site_calc_flag
_atom_site_refinement_flags
_atom_site_disorder_assembly
_atom_site_disorder_group
I1 I -0.83606(7) 0.80637(6) 0.26381(3) 0.02961(14) Uani 1 1 d . . .
I2 I -0.73444(7) 0.89986(6) 0.52530(3) 0.03153(14) Uani 1 1 d . . .
Hg Hg -0.62796(4) 0.83811(3) 0.365603(19) 0.02328(9) Uani 1 1 d . . .
S1 S -0.4690(2) 0.99577(19) 0.27908(12) 0.0210(4) Uani 1 1 d . . .
S2 S -0.4311(3) 0.5100(2) 0.19434(13) 0.0275(4) Uani 1 1 d . . .
O1 O -0.2173(7) 0.8435(6) 0.0848(3) 0.0291(13) Uani 1 1 d . . .
O2 O -0.0773(7) 0.5324(6) 0.1107(3) 0.0269(12) Uani 1 1 d . . .
N1 N -0.3625(8) 0.6628(6) 0.3710(4) 0.0204(13) Uani 1 1 d . . .
C1 C -0.3026(10) 0.9837(8) 0.0562(5) 0.0265(17) Uani 1 1 d . . .
C2 C -0.2579(11) 1.0614(10) -0.0119(5) 0.0293(18) Uani 1 1 d . . .
H2 H -0.1621 1.0172 -0.0456 0.035 Uiso 1 1 calc R . .
C3 C -0.3521(11) 1.2056(9) -0.0323(5) 0.0291(19) Uani 1 1 d . . .
H3 H -0.3200 1.2599 -0.0799 0.035 Uiso 1 1 calc R . .
C4 C -0.4887(11) 1.2701(9) 0.0145(5) 0.0295(19) Uani 1 1 d . . .
H4 H -0.5517 1.3697 0.0006 0.035 Uiso 1 1 calc R . .
C5 C -0.5353(10) 1.1905(9) 0.0820(5) 0.0276(18) Uani 1 1 d . . .
H5 H -0.6325 1.2352 0.1145 0.033 Uiso 1 1 calc R . .
C6 C -0.4441(10) 1.0457(8) 0.1043(5) 0.0243(17) Uani 1 1 d . . .
C7 C -0.5065(10) 0.9608(8) 0.1740(4) 0.0203(15) Uani 1 1 d . . .
H7A H -0.4595 0.8575 0.1657 0.024 Uiso 1 1 calc R . .
H7B H -0.6185 0.9849 0.1710 0.024 Uiso 1 1 calc R . .
C8 C -0.2726(10) 0.8649(8) 0.2927(5) 0.0225(16) Uani 1 1 d . . .
H8A H -0.2035 0.8786 0.2452 0.027 Uiso 1 1 calc R . .
H8B H -0.2340 0.8881 0.3417 0.027 Uiso 1 1 calc R . .
C9 C -0.2620(9) 0.7047(8) 0.3019(5) 0.0208(15) Uani 1 1 d . . .
H9A H -0.2886 0.6786 0.2502 0.025 Uiso 1 1 calc R . .
H9B H -0.1542 0.6471 0.3096 0.025 Uiso 1 1 calc R . .
C10 C -0.3545(10) 0.5046(8) 0.3669(5) 0.0235(17) Uani 1 1 d . . .
H10A H -0.3826 0.4694 0.4222 0.028 Uiso 1 1 calc R . .
H10B H -0.2466 0.4483 0.3524 0.028 Uiso 1 1 calc R . .
C11 C -0.4575(10) 0.4716(8) 0.3057(5) 0.0268(18) Uani 1 1 d . . .
H11A H -0.5653 0.5243 0.3229 0.032 Uiso 1 1 calc R . .
H11B H -0.4459 0.3686 0.3142 0.032 Uiso 1 1 calc R . .
C12 C -0.2629(11) 0.3521(9) 0.1617(6) 0.032(2) Uani 1 1 d . . .
H12A H -0.2902 0.2638 0.1760 0.038 Uiso 1 1 calc R . .
H12B H -0.2444 0.3604 0.1017 0.038 Uiso 1 1 calc R . .
C13 C -0.1125(10) 0.3369(8) 0.2005(5) 0.0267(18) Uani 1 1 d . . .
C14 C -0.0581(12) 0.2319(9) 0.2643(6) 0.036(2) Uani 1 1 d . . .
H14 H -0.1144 0.1631 0.2806 0.044 Uiso 1 1 calc R . .
C15 C 0.0733(13) 0.2206(10) 0.3059(6) 0.044(3) Uani 1 1 d . . .
H15 H 0.1043 0.1486 0.3518 0.053 Uiso 1 1 calc R . .
C16 C 0.1590(12) 0.3148(10) 0.2804(6) 0.043(2) Uani 1 1 d . . .
H16 H 0.2492 0.3095 0.3096 0.051 Uiso 1 1 calc R . .
C17 C 0.1162(11) 0.4177(9) 0.2127(6) 0.034(2) Uani 1 1 d . . .
H17 H 0.1796 0.4792 0.1931 0.040 Uiso 1 1 calc R . .
C18 C -0.0194(10) 0.4297(8) 0.1741(5) 0.0254(17) Uani 1 1 d . . .
C19 C 0.0078(10) 0.6326(9) 0.0839(5) 0.0300(19) Uani 1 1 d . . .
H19A H 0.1040 0.5820 0.0523 0.036 Uiso 1 1 calc R . .
H19B H 0.0351 0.6689 0.1322 0.036 Uiso 1 1 calc R . .
C20 C -0.0885(10) 0.7589(9) 0.0309(5) 0.0289(18) Uani 1 1 d . . .
H20A H -0.0256 0.8184 0.0067 0.035 Uiso 1 1 calc R . .
H20B H -0.1276 0.7238 -0.0138 0.035 Uiso 1 1 calc R . .
C21 C -0.3165(9) 0.6837(8) 0.4571(5) 0.0213(16) Uani 1 1 d . . .
H21A H -0.3247 0.7853 0.4599 0.026 Uiso 1 1 calc R . .
H21B H -0.3912 0.6625 0.4993 0.026 Uiso 1 1 calc R . .
C22 C -0.1512(9) 0.5888(8) 0.4782(5) 0.0213(16) Uani 1 1 d . . .
C23 C -0.1270(10) 0.4486(8) 0.5188(5) 0.0233(16) Uani 1 1 d . . .
H23 H -0.2148 0.4123 0.5327 0.028 Uiso 1 1 calc R . .
C24 C -0.0229(10) 0.6377(8) 0.4610(5) 0.0237(17) Uani 1 1 d . . .
H24 H -0.0376 0.7342 0.4343 0.028 Uiso 1 1 calc R . .

loop_
_atom_site_aniso_label
_atom_site_aniso_U_11
_atom_site_aniso_U_22
_atom_site_aniso_U_33
_atom_site_aniso_U_23
_atom_site_aniso_U_13
_atom_site_aniso_U_12
I1 0.0236(3) 0.0364(3) 0.0305(3) -0.0019(2) -0.0072(2) -0.0104(2)
I2 0.0396(3) 0.0274(3) 0.0240(3) -0.0053(2) 0.0031(2) -0.0064(2)
Hg 0.02051(17) 0.02649(15) 0.02078(16) 0.00014(11) -0.00355(11) -0.00448(12)
S1 0.0222(10) 0.0194(8) 0.0193(9) 0.0001(7) -0.0038(7) -0.0034(8)
S2 0.0298(12) 0.0288(10) 0.0252(10) -0.0022(8) -0.0083(8) -0.0090(9)
O1 0.028(3) 0.026(3) 0.024(3) 0.001(2) 0.000(2) 0.003(2)
O2 0.026(3) 0.029(3) 0.027(3) -0.002(2) -0.005(2) -0.009(3)
N1 0.016(3) 0.018(3) 0.024(3) -0.002(2) -0.005(3) 0.000(3)
C1 0.029(5) 0.025(4) 0.029(4) -0.002(3) -0.009(3) -0.010(3)
C2 0.032(5) 0.043(5) 0.020(4) -0.004(3) -0.001(3) -0.021(4)
C3 0.039(5) 0.033(4) 0.022(4) 0.007(3) -0.011(4) -0.020(4)
C4 0.036(5) 0.028(4) 0.025(4) 0.003(3) -0.014(4) -0.009(4)
C5 0.025(5) 0.032(4) 0.024(4) -0.002(3) -0.007(3) -0.005(4)
C6 0.025(4) 0.028(4) 0.024(4) 0.002(3) -0.010(3) -0.013(3)
C7 0.026(4) 0.023(3) 0.013(3) 0.001(3) -0.005(3) -0.009(3)
C8 0.025(4) 0.026(4) 0.017(4) 0.000(3) -0.011(3) -0.005(3)
C9 0.019(4) 0.021(3) 0.021(4) -0.001(3) -0.006(3) -0.003(3)
C10 0.022(4) 0.017(3) 0.029(4) -0.003(3) -0.006(3) 0.000(3)
C11 0.029(5) 0.023(4) 0.026(4) -0.001(3) -0.009(3) -0.003(3)
C12 0.039(5) 0.027(4) 0.032(5) -0.013(3) 0.006(4) -0.012(4)
C13 0.028(5) 0.022(4) 0.024(4) -0.009(3) 0.005(3) 0.001(3)
C14 0.038(6) 0.022(4) 0.044(6) -0.001(4) 0.004(4) -0.005(4)
C15 0.044(6) 0.030(5) 0.039(5) 0.007(4) -0.001(5) 0.012(4)
C16 0.031(5) 0.040(5) 0.042(6) -0.008(4) -0.010(4) 0.014(4)
C17 0.026(5) 0.021(4) 0.047(5) -0.012(4) -0.004(4) 0.004(3)
C18 0.024(4) 0.021(4) 0.026(4) -0.009(3) 0.001(3) 0.002(3)
C19 0.029(5) 0.028(4) 0.034(5) -0.007(3) -0.001(4) -0.009(4)
C20 0.027(5) 0.033(4) 0.025(4) -0.006(3) 0.001(3) -0.006(4)
C21 0.016(4) 0.024(3) 0.020(4) -0.001(3) -0.007(3) 0.001(3)
C22 0.024(4) 0.021(3) 0.016(4) -0.001(3) -0.008(3) -0.001(3)
C23 0.027(4) 0.026(4) 0.021(4) 0.005(3) -0.008(3) -0.013(3)
C24 0.025(4) 0.021(3) 0.026(4) 0.005(3) -0.009(3) -0.008(3)

loop_
_atom_type_symbol
_atom_type_description
_atom_type_scat_dispersion_real
_atom_type_scat_dispersion_imag
_atom_type_scat_source
C C 0.0033 0.0016 'International Tables Vol C Tables 4.2.6.8 and 6.1.1.4'
H H 0.0000 0.0000 'International Tables Vol C Tables 4.2.6.8 and 6.1.1.4'
N N 0.0061 0.0033 'International Tables Vol C Tables 4.2.6.8 and 6.1.1.4'
O O 0.0106 0.0060 'International Tables Vol C Tables 4.2.6.8 and 6.1.1.4'
S S 0.1246 0.1234 'International Tables Vol C Tables 4.2.6.8 and 6.1.1.4'
I I -0.4742 1.8119 'International Tables Vol C Tables 4.2.6.8 and 6.1.1.4'
Hg Hg -2.3894 9.2266 'International Tables Vol C Tables 4.2.6.8 and 6.1.1.4'

loop_
_geom_angle_atom_site_label_1
_geom_angle_atom_site_label_2
_geom_angle_atom_site_label_3
_geom_angle
_geom_angle_site_symmetry_1
_geom_angle_site_symmetry_3
_geom_angle_publ_flag
N1 Hg S1 80.85(16) . . ?
N1 Hg I2 106.43(15) . . ?
S1 Hg I2 119.12(4) . . ?
N1 Hg I1 121.63(14) . . ?
S1 Hg I1 107.11(4) . . ?
I2 Hg I1 117.10(2) . . ?
C8 S1 C7 102.4(3) . . ?
C8 S1 Hg 96.7(3) . . ?
C7 S1 Hg 97.7(3) . . ?
C11 S2 C12 102.9(4) . . ?
C1 O1 C20 118.1(6) . . ?
C18 O2 C19 117.2(6) . . ?
C9 N1 C10 110.6(6) . . ?
C9 N1 C21 112.3(6) . . ?
C10 N1 C21 109.0(6) . . ?
C9 N1 Hg 108.0(4) . . ?
C10 N1 Hg 114.1(5) . . ?
C21 N1 Hg 102.8(4) . . ?
C2 C1 O1 125.5(8) . . ?
C2 C1 C6 120.5(8) . . ?
O1 C1 C6 114.0(7) . . ?
C1 C2 C3 119.8(8) . . ?
C1 C2 H2 120.1 . . ?
C3 C2 H2 120.1 . . ?
C4 C3 C2 121.0(8) . . ?
C4 C3 H3 119.5 . . ?
C2 C3 H3 119.5 . . ?
C3 C4 C5 119.1(8) . . ?
C3 C4 H4 120.4 . . ?
C5 C4 H4 120.4 . . ?
C4 C5 C6 121.5(8) . . ?
C4 C5 H5 119.3 . . ?
C6 C5 H5 119.3 . . ?
C1 C6 C5 118.1(8) . . ?
C1 C6 C7 122.7(7) . . ?
C5 C6 C7 119.1(8) . . ?
C6 C7 S1 114.1(5) . . ?
C6 C7 H7A 108.7 . . ?
S1 C7 H7A 108.7 . . ?
C6 C7 H7B 108.7 . . ?
S1 C7 H7B 108.7 . . ?
H7A C7 H7B 107.6 . . ?
C9 C8 S1 115.9(6) . . ?
C9 C8 H8A 108.3 . . ?
S1 C8 H8A 108.3 . . ?
C9 C8 H8B 108.3 . . ?
S1 C8 H8B 108.3 . . ?
H8A C8 H8B 107.4 . . ?
N1 C9 C8 116.2(6) . . ?
N1 C9 H9A 108.2 . . ?
C8 C9 H9A 108.2 . . ?
N1 C9 H9B 108.2 . . ?
C8 C9 H9B 108.2 . . ?
H9A C9 H9B 107.4 . . ?
N1 C10 C11 117.5(6) . . ?
N1 C10 H10A 107.9 . . ?
C11 C10 H10A 107.9 . . ?
N1 C10 H10B 107.9 . . ?
C11 C10 H10B 107.9 . . ?
H10A C10 H10B 107.2 . . ?
C10 C11 S2 121.5(6) . . ?
C10 C11 H11A 107.0 . . ?
S2 C11 H11A 107.0 . . ?
C10 C11 H11B 107.0 . . ?
S2 C11 H11B 107.0 . . ?
H11A C11 H11B 106.7 . . ?
C13 C12 S2 114.6(5) . . ?
C13 C12 H12A 108.6 . . ?
S2 C12 H12A 108.6 . . ?
C13 C12 H12B 108.6 . . ?
S2 C12 H12B 108.6 . . ?
H12A C12 H12B 107.6 . . ?
C14 C13 C18 116.5(8) . . ?
C14 C13 C12 121.3(8) . . ?
C18 C13 C12 122.2(7) . . ?
C13 C14 C15 123.3(9) . . ?
C13 C14 H14 118.3 . . ?
C15 C14 H14 118.3 . . ?
C16 C15 C14 118.8(9) . . ?
C16 C15 H15 120.6 . . ?
C14 C15 H15 120.6 . . ?
C15 C16 C17 120.8(9) . . ?
C15 C16 H16 119.6 . . ?
C17 C16 H16 119.6 . . ?
C18 C17 C16 118.9(9) . . ?
C18 C17 H17 120.5 . . ?
C16 C17 H17 120.5 . . ?
O2 C18 C17 123.8(8) . . ?
O2 C18 C13 114.7(7) . . ?
C17 C18 C13 121.5(8) . . ?
O2 C19 C20 110.9(7) . . ?
O2 C19 H19A 109.5 . . ?
C20 C19 H19A 109.5 . . ?
O2 C19 H19B 109.5 . . ?
C20 C19 H19B 109.5 . . ?
H19A C19 H19B 108.1 . . ?
O1 C20 C19 107.0(7) . . ?
O1 C20 H20A 110.3 . . ?
C19 C20 H20A 110.3 . . ?
O1 C20 H20B 110.3 . . ?
C19 C20 H20B 110.3 . . ?
H20A C20 H20B 108.6 . . ?
C22 C21 N1 115.1(6) . . ?
C22 C21 H21A 108.5 . . ?
N1 C21 H21A 108.5 . . ?
C22 C21 H21B 108.5 . . ?
N1 C21 H21B 108.5 . . ?
H21A C21 H21B 107.5 . . ?
C24 C22 C23 118.0(7) . . ?
C24 C22 C21 121.9(7) . . ?
C23 C22 C21 120.1(7) . . ?
C24 C23 C22 120.4(7) 2_566 . ?
C24 C23 H23 119.8 2_566 . ?
C22 C23 H23 119.8 . . ?
C22 C24 C23 121.6(7) . 2_566 ?
C22 C24 H24 119.2 . . ?
C23 C24 H24 119.2 2_566 . ?

loop_
_geom_bond_atom_site_label_1
_geom_bond_atom_site_label_2
_geom_bond_distance
_geom_bond_site_symmetry_2
_geom_bond_publ_flag
I1 Hg 2.7034(7) . ?
I2 Hg 2.6864(7) . ?
Hg N1 2.435(6) . ?
Hg S1 2.625(2) . ?
S1 C8 1.823(8) . ?
S1 C7 1.830(7) . ?
S2 C11 1.796(8) . ?
S2 C12 1.830(9) . ?
O1 C1 1.380(9) . ?
O1 C20 1.435(10) . ?
O2 C18 1.368(9) . ?
O2 C19 1.426(10) . ?
N1 C9 1.469(10) . ?
N1 C10 1.506(9) . ?
N1 C21 1.527(9) . ?
C1 C2 1.368(11) . ?
C1 C6 1.398(12) . ?
C2 C3 1.399(12) . ?
C2 H2 0.9600 . ?
C3 C4 1.361(13) . ?
C3 H3 0.9600 . ?
C4 C5 1.378(12) . ?
C4 H4 0.9600 . ?
C5 C6 1.402(11) . ?
C5 H5 0.9600 . ?
C6 C7 1.496(11) . ?
C7 H7A 0.9600 . ?
C7 H7B 0.9600 . ?
C8 C9 1.507(10) . ?
C8 H8A 0.9600 . ?
C8 H8B 0.9600 . ?
C9 H9A 0.9600 . ?
C9 H9B 0.9600 . ?
C10 C11 1.532(11) . ?
C10 H10A 0.9600 . ?
C10 H10B 0.9600 . ?
C11 H11A 0.9600 . ?
C11 H11B 0.9600 . ?
C12 C13 1.501(12) . ?
C12 H12A 0.9600 . ?
C12 H12B 0.9600 . ?
C13 C14 1.377(12) . ?
C13 C18 1.421(12) . ?
C14 C15 1.382(14) . ?
C14 H14 0.9600 . ?
C15 C16 1.379(15) . ?
C15 H15 0.9600 . ?
C16 C17 1.396(13) . ?
C16 H16 0.9600 . ?
C17 C18 1.386(12) . ?
C17 H17 0.9600 . ?
C19 C20 1.491(11) . ?
C19 H19A 0.9600 . ?
C19 H19B 0.9600 . ?
C20 H20A 0.9600 . ?
C20 H20B 0.9600 . ?
C21 C22 1.520(10) . ?
C21 H21A 0.9600 . ?
C21 H21B 0.9600 . ?
C22 C24 1.375(11) . ?
C22 C23 1.403(10) . ?
C23 C24 1.385(11) 2_566 ?
C23 H23 0.9600 . ?
C24 C23 1.385(11) 2_566 ?
C24 H24 0.9600 . ?

loop_
_geom_torsion_atom_site_label_1
_geom_torsion_atom_site_label_2
_geom_torsion_atom_site_label_3
_geom_torsion_atom_site_label_4
_geom_torsion
_geom_torsion_site_symmetry_1
_geom_torsion_site_symmetry_2
_geom_torsion_site_symmetry_3
_geom_torsion_site_symmetry_4
_geom_torsion_publ_flag
O1 C20 C19 O2 68.0(8) . . . . ?
S2 C11 C10 N1 62.0(9) . . . . ?
S1 C8 C9 N1 -57.1(8) . . . . ?
